data_7249456
loop_
_publ_author_name
'Hosseinpoor, Saeed'
'Pourayoubi, Mehrdad'
'Zme\<skalov\'a, Eli\<ska'
'Poupon, Morgane'

_publ_section_title
;
 Supramolecular motifs formed by CH3/Cl-substituted arene groups: evidence
 for structural differences in thiophosphoramides and similarities in
 their complexes
;
_journal_issue 44
_journal_name_full 'RSC Advances'
_journal_page_first 32206
_journal_page_last 32220
_journal_paper_doi 10.1039/D4RA05281A
_journal_volume 14
_journal_year 2024
_chemical_formula_moiety 'C13 H21 N2 O2 P1 S2'
_chemical_formula_sum 'C13 H21 N2 O2 P S2'
_chemical_formula_weight 332.43
_space_group_IT_number 2
_space_group_name_Hall '-P 1'
_space_group_name_H-M_alt 'P -1'
_symmetry_cell_setting triclinic
_symmetry_space_group_name_H-M 'P -1'
_atom_sites_solution_hydrogens difmap
_atom_sites_solution_primary other
_audit_update_record
;
2023-12-04 deposited with the CCDC.	2024-09-26 downloaded from the CCDC.
;
_cell_angle_alpha 81.0002(18)
_cell_angle_beta 83.334(2)
_cell_angle_gamma 89.276(2)
_cell_formula_units_Z 2
_cell_length_a 5.8046(2)
_cell_length_b 10.7878(2)
_cell_length_c 13.3907(3)
_cell_measurement_reflns_used 8960
_cell_measurement_temperature 120
_cell_measurement_theta_max 67.67
_cell_measurement_theta_min 3.33
_cell_volume 822.58(4)
_computing_cell_refinement
; 
 CrysAlisPro (Rigaku Oxford Diffraction, 2017) 
;
_computing_data_collection 'SuperNova, (Oxford Diffraction, 2010)'
_computing_data_reduction
; 
 CrysAlisPro (Rigaku Oxford Diffraction, 2017) 
;
_computing_molecular_graphics 'CAMERON (Watkin et al., 1996)'
_computing_publication_material 'CRYSTALS (Betteridge et al., 2003)'
_computing_structure_refinement 'CRYSTALS (Betteridge et al., 2003)'
_computing_structure_solution 'Superflip (Palatinus & Chapuis, 2007)'
_diffrn_ambient_temperature 120
_diffrn_measured_fraction_theta_full 0.991
_diffrn_measured_fraction_theta_max 0.991
_diffrn_measurement_device Area
_diffrn_measurement_device_type 'Oxford Diffraction SuperNova'
_diffrn_measurement_method \w
_diffrn_radiation_monochromator 'focussing mirrors'
_diffrn_radiation_type 'Cu K\a'
_diffrn_radiation_wavelength 1.54184
_diffrn_reflns_av_R_equivalents 0.038
_diffrn_reflns_av_unetI/netI 0.048
_diffrn_reflns_limit_h_max 6
_diffrn_reflns_limit_h_min -6
_diffrn_reflns_limit_k_max 12
_diffrn_reflns_limit_k_min -12
_diffrn_reflns_limit_l_max 15
_diffrn_reflns_limit_l_min -16
_diffrn_reflns_number 13323
_diffrn_reflns_theta_full 67.579
_diffrn_reflns_theta_max 67.579
_diffrn_reflns_theta_min 3.364
_diffrn_standards_number 0
_exptl_absorpt_coefficient_mu 3.880
_exptl_absorpt_correction_T_max 0.23
_exptl_absorpt_correction_T_min 0.10
_exptl_absorpt_correction_type multi-scan
_exptl_absorpt_process_details
; 
 CrysAlisPro (Rigaku Oxford Diffraction, 2017) 
;
_exptl_crystal_colour colourless
_exptl_crystal_density_diffrn 1.342
_exptl_crystal_density_meas ?
_exptl_crystal_density_method 'not measured'
_exptl_crystal_description block
_exptl_crystal_F_000 352
_exptl_crystal_size_max 0.791
_exptl_crystal_size_mid 0.545
_exptl_crystal_size_min 0.383
_refine_diff_density_max 0.36
_refine_diff_density_min -0.37
_refine_ls_extinction_coef 23(3)
_refine_ls_extinction_method 'Larson (1970), Equation 22'
_refine_ls_goodness_of_fit_ref 1.0378
_refine_ls_hydrogen_treatment mixed
_refine_ls_matrix_type full
_refine_ls_number_parameters 190
_refine_ls_number_reflns 2929
_refine_ls_number_restraints 8
_refine_ls_R_factor_all 0.0328
_refine_ls_R_factor_gt 0.0308
_refine_ls_shift/su_max 0.0005866
_refine_ls_shift/su_mean 0.0000358
_refine_ls_structure_factor_coef Fsqd
_refine_ls_weighting_details
;
 Method= Modified Sheldrick 
 w=1/[\s^2^(F^2^) + ( 0.06P)^2^ + 0.53P] 
 ,where P=(max(Fo^2^,0) + 2Fc^2^)/3 
;
_refine_ls_weighting_scheme calc
_refine_ls_wR_factor_all 0.0965
_refine_ls_wR_factor_gt 0.0877
_refine_ls_wR_factor_ref 0.0965
_reflns_limit_h_max 6
_reflns_limit_h_min -6
_reflns_limit_k_max 12
_reflns_limit_k_min -12
_reflns_limit_l_max 16
_reflns_limit_l_min 0
_reflns_number_gt 2793
_reflns_number_total 2929
_reflns_threshold_expression I>2.0\s(I)
_oxford_diffrn_Wilson_B_factor 1.27
_oxford_diffrn_Wilson_scale 0.01
_oxford_refine_ls_r_factor_ref 0.0328
_oxford_refine_ls_scale 10.4(6)
_oxford_reflns_number_all 2929
_cod_data_source_file d4ra05281a2.cif
_cod_data_source_block I_CCDC3
_cod_depositor_comments
;
The following automatic conversions were performed:

data item '_exptl_crystal_density_meas' value 'not measured' was
changed to '?' -- the value is perceived as not measured.

Automatic conversion script
Id: cif_fix_values 8170 2020-07-09 18:12:32Z antanas 
;
_cod_original_sg_symbol_H-M 'P -1 '
_cod_original_formula_sum 'C13 H21 N2 O2 P1 S2'
_cod_database_code 7249456
_oxford_refine_reflns_threshold_expression I>-3.0\s(I)
_oxford_refine_ls_r_factor_all 0.0328
_oxford_refine_ls_wr_factor_all 0.0965

loop_
_symmetry_equiv_pos_as_xyz
x,y,z
-x,-y,-z

loop_
_atom_site_label
_atom_site_type_symbol
_atom_site_fract_x
_atom_site_fract_y
_atom_site_fract_z
_atom_site_U_iso_or_equiv
_atom_site_occupancy
_atom_site_adp_type
_atom_site_refinement_flags_posn
_atom_site_refinement_flags_adp
_atom_site_refinement_flags_occupancy
_atom_site_disorder_assembly
_atom_site_disorder_group
_atom_site_attached_hydrogens
S1 S 0.39373(8) 0.73386(4) 0.27678(3) 0.0198 1.0000 Uani . . . . . .
P2 P 0.21353(8) 0.73693(4) 0.16424(3) 0.0135 1.0000 Uani D . . . . .
O3 O 0.3470(2) 0.70851(12) 0.06168(9) 0.0170 1.0000 Uani . . . . . .
C4 C 0.5834(3) 0.75566(19) 0.02594(14) 0.0210 1.0000 Uani . . . . . .
C5 C 0.6730(4) 0.6885(2) -0.06018(17) 0.0341 1.0000 Uani . . . . . .
O6 O 0.0035(2) 0.64272(11) 0.18157(10) 0.0184 1.0000 Uani . . . . . .
C7 C 0.0208(4) 0.51410(17) 0.23382(15) 0.0227 1.0000 Uani . . . . . .
C8 C -0.1742(4) 0.4399(2) 0.20809(19) 0.0321 1.0000 Uani . . . . . .
N9 N 0.0840(3) 0.87290(14) 0.12721(11) 0.0152 1.0000 Uani D . . . . .
C10 C -0.0547(3) 0.94657(16) 0.18424(13) 0.0151 1.0000 Uani D . . . . .
S11 S -0.19687(9) 1.06870(4) 0.12602(3) 0.0222 1.0000 Uani . . . . . .
N12 N -0.0698(3) 0.91535(14) 0.28541(11) 0.0154 1.0000 Uani D . . . . .
C13 C -0.1963(3) 0.98817(17) 0.35591(13) 0.0165 1.0000 Uani D . . . . .
C14 C -0.0564(3) 1.09523(16) 0.37981(13) 0.0143 1.0000 Uani . . . . . .
C15 C 0.1649(3) 1.12648(17) 0.33216(13) 0.0166 1.0000 Uani . . . . . .
C16 C 0.2885(3) 1.22367(18) 0.35857(14) 0.0186 1.0000 Uani . . . . . .
C17 C 0.1947(4) 1.29308(17) 0.43251(14) 0.0183 1.0000 Uani . . . . . .
C18 C 0.3316(4) 1.39558(18) 0.46351(16) 0.0256 1.0000 Uani . . . . . .
C19 C -0.0293(4) 1.26286(17) 0.47878(13) 0.0192 1.0000 Uani . . . . . .
C20 C -0.1525(3) 1.16525(17) 0.45350(13) 0.0170 1.0000 Uani . . . . . .
H41 H 0.5841 0.8460 0.0029 0.0242 1.0000 Uiso R . . . . .
H42 H 0.6790 0.7353 0.0812 0.0244 1.0000 Uiso R . . . . .
H52 H 0.8265 0.7196 -0.0873 0.0500 1.0000 Uiso R . . . . .
H53 H 0.5739 0.7010 -0.1125 0.0506 1.0000 Uiso R . . . . .
H51 H 0.6774 0.6018 -0.0347 0.0509 1.0000 Uiso R . . . . .
H71 H -0.0023 0.5156 0.3074 0.0275 1.0000 Uiso R . . . . .
H72 H 0.1734 0.4796 0.2106 0.0257 1.0000 Uiso R . . . . .
H82 H -0.1739 0.3550 0.2460 0.0473 1.0000 Uiso R . . . . .
H83 H -0.3222 0.4787 0.2251 0.0465 1.0000 Uiso R . . . . .
H81 H -0.1518 0.4385 0.1340 0.0473 1.0000 Uiso R . . . . .
H132 H -0.3351 1.0222 0.3259 0.0176 1.0000 Uiso R . . . . .
H131 H -0.2399 0.9290 0.4207 0.0195 1.0000 Uiso R . . . . .
H151 H 0.2335 1.0770 0.2828 0.0185 1.0000 Uiso R . . . . .
H161 H 0.4405 1.2452 0.3245 0.0227 1.0000 Uiso R . . . . .
H181 H 0.2328 1.4558 0.4916 0.0388 1.0000 Uiso R . . . . .
H183 H 0.4254 1.4378 0.4051 0.0408 1.0000 Uiso R . . . . .
H182 H 0.4318 1.3626 0.5105 0.0394 1.0000 Uiso R . . . . .
H191 H -0.0986 1.3109 0.5268 0.0227 1.0000 Uiso R . . . . .
H201 H -0.3031 1.1427 0.4886 0.0206 1.0000 Uiso R . . . . .
H121 H 0.028(3) 0.8616(18) 0.3088(12) 0.0181(19) 1.0000 Uiso D . . . . .
H91 H 0.100(4) 0.8992(16) 0.0628(12) 0.0191(19) 1.0000 Uiso D . . . . .

loop_
_atom_site_aniso_label
_atom_site_aniso_U_11
_atom_site_aniso_U_22
_atom_site_aniso_U_33
_atom_site_aniso_U_23
_atom_site_aniso_U_13
_atom_site_aniso_U_12
S1 0.0232(3) 0.0259(3) 0.0119(2) -0.00350(17) -0.00801(17) 0.00513(19)
P2 0.0177(3) 0.0138(2) 0.0095(2) -0.00130(16) -0.00428(17) 0.00143(17)
O3 0.0191(7) 0.0206(6) 0.0123(6) -0.0050(5) -0.0032(5) -0.0000(5)
C4 0.0188(10) 0.0272(10) 0.0169(9) -0.0024(8) -0.0027(7) -0.0019(8)
C5 0.0335(12) 0.0401(13) 0.0273(11) -0.0087(10) 0.0081(9) -0.0004(10)
O6 0.0205(7) 0.0140(6) 0.0200(7) 0.0024(5) -0.0062(5) 0.0003(5)
C7 0.0297(11) 0.0132(9) 0.0232(10) 0.0032(7) -0.0035(8) 0.0008(8)
C8 0.0297(12) 0.0192(10) 0.0456(13) -0.0012(9) -0.0015(10) -0.0040(8)
N9 0.0228(8) 0.0139(7) 0.0095(7) -0.0008(6) -0.0056(6) 0.0025(6)
C10 0.0198(9) 0.0133(8) 0.0133(8) -0.0020(6) -0.0066(7) -0.0021(7)
S11 0.0344(3) 0.0181(3) 0.0147(3) -0.00082(18) -0.00860(19) 0.00978(19)
N12 0.0208(8) 0.0135(7) 0.0125(7) -0.0019(6) -0.0055(6) 0.0025(6)
C13 0.0208(10) 0.0153(9) 0.0135(8) -0.0024(7) -0.0023(7) 0.0005(7)
C14 0.0210(9) 0.0128(8) 0.0092(8) 0.0004(6) -0.0054(7) 0.0024(7)
C15 0.0183(9) 0.0192(9) 0.0131(8) -0.0041(7) -0.0029(7) 0.0031(7)
C16 0.0204(10) 0.0208(9) 0.0146(9) -0.0013(7) -0.0043(7) -0.0014(7)
C17 0.0287(10) 0.0151(9) 0.0125(8) -0.0001(7) -0.0113(7) 0.0017(7)
C18 0.0349(12) 0.0191(10) 0.0260(10) -0.0062(8) -0.0133(9) -0.0010(8)
C19 0.0290(11) 0.0184(9) 0.0113(8) -0.0042(7) -0.0056(7) 0.0063(8)
C20 0.0204(10) 0.0187(9) 0.0113(8) -0.0010(7) -0.0013(7) 0.0031(7)

loop_
_atom_type_symbol
_atom_type_scat_dispersion_real
_atom_type_scat_dispersion_imag
_atom_type_scat_Cromer_Mann_a1
_atom_type_scat_Cromer_Mann_b1
_atom_type_scat_Cromer_Mann_a2
_atom_type_scat_Cromer_Mann_b2
_atom_type_scat_Cromer_Mann_a3
_atom_type_scat_Cromer_Mann_b3
_atom_type_scat_Cromer_Mann_a4
_atom_type_scat_Cromer_Mann_b4
_atom_type_scat_Cromer_Mann_c
_atom_type_scat_source
C 0.0181 0.0091 2.3100 20.8439 1.0200 10.2075 1.5886 0.5687 0.8650 51.6512 0.2156 'International Tables Vol C 4.2.6.8 and 6.1.1.4'
H 0.0000 0.0000 0.4930 10.5109 0.3229 26.1257 0.1402 3.1424 0.0408 57.7998 0.0030 'International Tables Vol C 4.2.6.8 and 6.1.1.4'
O 0.0492 0.0322 3.0485 13.2771 2.2868 5.7011 1.5463 0.3239 0.8670 32.9089 0.2508 'International Tables Vol C 4.2.6.8 and 6.1.1.4'
N 0.0311 0.0180 12.2126 0.0057 3.1322 9.8933 2.0125 28.9975 1.1663 0.5826 -11.5290 'International Tables Vol C 4.2.6.8 and 6.1.1.4'
P 0.2955 0.4335 6.4345 1.9067 4.1791 27.1570 1.7800 0.5260 1.4908 68.1645 1.1149 'International Tables Vol C 4.2.6.8 and 6.1.1.4'
S 0.3331 0.5567 6.9053 1.4679 5.2034 22.2151 1.4379 0.2536 1.5863 56.1720 0.8669 'International Tables Vol C 4.2.6.8 and 6.1.1.4'

loop_
_geom_angle_atom_site_label_1
_geom_angle_site_symmetry_1
_geom_angle_atom_site_label_2
_geom_angle_site_symmetry_2
_geom_angle_atom_site_label_3
_geom_angle_site_symmetry_3
_geom_angle
_geom_angle_publ_flag
S1 . P2 . O3 . 116.52(5) yes
S1 . P2 . O6 . 116.08(5) yes
O3 . P2 . O6 . 102.54(7) yes
S1 . P2 . N9 . 115.87(6) yes
O3 . P2 . N9 . 102.11(7) yes
O6 . P2 . N9 . 101.44(7) yes
P2 . O3 . C4 . 121.85(11) yes
O3 . C4 . C5 . 106.86(16) yes
O3 . C4 . H41 . 111.2 no
C5 . C4 . H41 . 110.1 no
O3 . C4 . H42 . 108.7 no
C5 . C4 . H42 . 109.5 no
H41 . C4 . H42 . 110.3 no
C4 . C5 . H52 . 109.1 no
C4 . C5 . H53 . 110.9 no
H52 . C5 . H53 . 109.5 no
C4 . C5 . H51 . 108.0 no
H52 . C5 . H51 . 110.6 no
H53 . C5 . H51 . 108.8 no
P2 . O6 . C7 . 121.92(12) yes
O6 . C7 . C8 . 107.73(16) yes
O6 . C7 . H71 . 108.0 no
C8 . C7 . H71 . 107.8 no
O6 . C7 . H72 . 108.8 no
C8 . C7 . H72 . 111.2 no
H71 . C7 . H72 . 113.1 no
C7 . C8 . H82 . 109.6 no
C7 . C8 . H83 . 110.8 no
H82 . C8 . H83 . 109.0 no
C7 . C8 . H81 . 108.0 no
H82 . C8 . H81 . 110.8 no
H83 . C8 . H81 . 108.6 no
P2 . N9 . C10 . 129.50(13) yes
P2 . N9 . H91 . 115.7(10) no
C10 . N9 . H91 . 114.7(10) no
N9 . C10 . S11 . 119.95(13) yes
N9 . C10 . N12 . 116.95(16) yes
S11 . C10 . N12 . 123.11(14) yes
C10 . N12 . C13 . 123.59(15) yes
C10 . N12 . H121 . 116.7(11) no
C13 . N12 . H121 . 117.7(11) no
N12 . C13 . C14 . 113.68(15) yes
N12 . C13 . H132 . 107.9 no
C14 . C13 . H132 . 109.2 no
N12 . C13 . H131 . 106.7 no
C14 . C13 . H131 . 108.4 no
H132 . C13 . H131 . 111.0 no
C13 . C14 . C15 . 122.83(16) yes
C13 . C14 . C20 . 118.93(16) yes
C15 . C14 . C20 . 118.24(16) yes
C14 . C15 . C16 . 120.64(17) yes
C14 . C15 . H151 . 118.5 no
C16 . C15 . H151 . 120.8 no
C15 . C16 . C17 . 121.42(18) yes
C15 . C16 . H161 . 120.0 no
C17 . C16 . H161 . 118.6 no
C16 . C17 . C18 . 121.37(19) yes
C16 . C17 . C19 . 117.71(17) yes
C18 . C17 . C19 . 120.90(18) yes
C17 . C18 . H181 . 111.7 no
C17 . C18 . H183 . 109.2 no
H181 . C18 . H183 . 108.3 no
C17 . C18 . H182 . 111.1 no
H181 . C18 . H182 . 109.3 no
H183 . C18 . H182 . 107.0 no
C17 . C19 . C20 . 121.12(17) yes
C17 . C19 . H191 . 119.1 no
C20 . C19 . H191 . 119.8 no
C14 . C20 . C19 . 120.85(17) yes
C14 . C20 . H201 . 119.0 no
C19 . C20 . H201 . 120.1 no

loop_
_geom_bond_atom_site_label_1
_geom_bond_site_symmetry_1
_geom_bond_atom_site_label_2
_geom_bond_site_symmetry_2
_geom_bond_distance
_geom_bond_publ_flag
S1 . P2 . 1.9276(6) yes
P2 . O3 . 1.5682(13) yes
P2 . O6 . 1.5700(13) yes
P2 . N9 . 1.6714(15) yes
O3 . C4 . 1.470(2) yes
C4 . C5 . 1.496(3) yes
C4 . H41 . 0.975 no
C4 . H42 . 0.972 no
C5 . H52 . 0.966 no
C5 . H53 . 0.950 no
C5 . H51 . 0.945 no
O6 . C7 . 1.461(2) yes
C7 . C8 . 1.496(3) yes
C7 . H71 . 0.981 no
C7 . H72 . 0.992 no
C8 . H82 . 0.976 no
C8 . H83 . 0.969 no
C8 . H81 . 0.988 no
N9 . C10 . 1.376(2) yes
N9 . H91 . 0.859(16) no
C10 . S11 . 1.6807(18) yes
C10 . N12 . 1.337(2) yes
N12 . C13 . 1.450(2) yes
N12 . H121 . 0.857(16) no
C13 . C14 . 1.515(2) yes
C13 . H132 . 0.984 no
C13 . H131 . 1.003 no
C14 . C15 . 1.387(3) yes
C14 . C20 . 1.397(2) yes
C15 . C16 . 1.390(3) yes
C15 . H151 . 0.961 no
C16 . C17 . 1.391(3) yes
C16 . H161 . 0.958 no
C17 . C18 . 1.506(3) yes
C17 . C19 . 1.393(3) yes
C18 . H181 . 0.953 no
C18 . H183 . 0.955 no
C18 . H182 . 0.932 no
C19 . C20 . 1.386(3) yes
C19 . H191 . 0.940 no
C20 . H201 . 0.958 no

loop_
_geom_hbond_atom_site_label_D
_geom_hbond_site_symmetry_D
_geom_hbond_atom_site_label_H
_geom_hbond_site_symmetry_H
_geom_hbond_atom_site_label_A
_geom_hbond_site_symmetry_A
_geom_hbond_angle_DHA
_geom_hbond_distance_DH
_geom_hbond_distance_HA
_geom_hbond_distance_DA
_geom_hbond_publ_flag
C4 . H42 . O6 1_655 161 0.97 2.54 3.476(3) yes
